data_7209091
loop_
_publ_author_name
'Ma, Jie'
'Chen, Lian'
'Wu, Ming-Yan'
'Zhang, Shu-Quan'
'Xiong, Ke-Cai'
'Han, Dong'
'Jiang, Fei-Long'
'Hong, Mao-Chun'

_publ_section_title
;
 Auxiliary ligand-directed and counter anion-templated effects on
 coordination networks based on semirigid 2-aminodiacetic terephthalic
 acid ligand
;
_journal_issue 5
_journal_name_full CrystEngComm
_journal_page_first 911
_journal_paper_doi 10.1039/c2ce26553b
_journal_volume 15
_journal_year 2013
_chemical_formula_moiety 'C27 H19 N4 O10 Zn3'
_chemical_formula_sum 'C27 H19 N4 O10 Zn3'
_chemical_formula_weight 755.57
_chemical_name_systematic
;
?
;
_space_group_IT_number 13
_symmetry_cell_setting monoclinic
_symmetry_space_group_name_Hall '-P 2yac'
_symmetry_space_group_name_H-M 'P 1 2/n 1'
_atom_sites_solution_hydrogens geom
_atom_sites_solution_primary direct
_atom_sites_solution_secondary difmap
_audit_creation_method SHELXL-97
_cell_angle_alpha 90.00
_cell_angle_beta 103.367(4)
_cell_angle_gamma 90.00
_cell_formula_units_Z 4
_cell_length_a 15.7991(12)
_cell_length_b 11.4257(6)
_cell_length_c 18.7582(12)
_cell_measurement_reflns_used 8805
_cell_measurement_temperature 293(2)
_cell_measurement_theta_max 27.5087
_cell_measurement_theta_min 2.2216
_cell_volume 3294.4(4)
_computing_cell_refinement CrystalClear
_computing_data_collection 'CrystalClear (Rigaku, 2000)'
_computing_data_reduction CrystalClear
_computing_molecular_graphics 'SHELXL-97 (Sheldrick, 1997)'
_computing_publication_material 'SHELXL-97 (Sheldrick, 1997)'
_computing_structure_refinement 'SHELXL-97 (Sheldrick, 1997)'
_computing_structure_solution 'SHELXS-97 (Sheldrick, 1990)'
_diffrn_ambient_temperature 293(2)
_diffrn_measured_fraction_theta_full 0.992
_diffrn_measured_fraction_theta_max 0.992
_diffrn_measurement_device_type 'Rigaku Mercury CCD area-detector'
_diffrn_measurement_method \w
_diffrn_radiation_monochromator graphite
_diffrn_radiation_source 'fine-focus sealed tube'
_diffrn_radiation_type MoK\a
_diffrn_radiation_wavelength 0.71073
_diffrn_reflns_av_R_equivalents 0.0358
_diffrn_reflns_av_sigmaI/netI 0.0365
_diffrn_reflns_limit_h_max 20
_diffrn_reflns_limit_h_min -19
_diffrn_reflns_limit_k_max 14
_diffrn_reflns_limit_k_min -14
_diffrn_reflns_limit_l_max 24
_diffrn_reflns_limit_l_min -24
_diffrn_reflns_number 25232
_diffrn_reflns_theta_full 27.49
_diffrn_reflns_theta_max 27.49
_diffrn_reflns_theta_min 2.10
_exptl_absorpt_coefficient_mu 2.223
_exptl_absorpt_correction_T_max 1.0000
_exptl_absorpt_correction_T_min 0.8401
_exptl_absorpt_correction_type multi-scan
_exptl_absorpt_process_details '(CrystalClear; Rigaku, 2000)'
_exptl_crystal_colour colorless
_exptl_crystal_density_diffrn 1.523
_exptl_crystal_density_method 'not measured'
_exptl_crystal_description Block
_exptl_crystal_F_000 1516
_exptl_crystal_size_max 0.3
_exptl_crystal_size_mid 0.3
_exptl_crystal_size_min 0.2
_platon_squeeze_details
;
;
_refine_diff_density_max 0.709
_refine_diff_density_min -0.823
_refine_diff_density_rms 0.195
_refine_ls_extinction_method none
_refine_ls_goodness_of_fit_ref 1.022
_refine_ls_hydrogen_treatment constr
_refine_ls_matrix_type full
_refine_ls_number_parameters 393
_refine_ls_number_reflns 7508
_refine_ls_number_restraints 0
_refine_ls_restrained_S_all 1.022
_refine_ls_R_factor_all 0.0417
_refine_ls_R_factor_gt 0.0369
_refine_ls_shift/su_max 0.001
_refine_ls_shift/su_mean 0.000
_refine_ls_structure_factor_coef Fsqd
_refine_ls_weighting_details 'calc w=1/[\s^2^(Fo^2^)+(0.0917P)^2^+0.0000P] where P=(Fo^2^+2Fc^2^)/3'
_refine_ls_weighting_scheme calc
_refine_ls_wR_factor_gt 0.1221
_refine_ls_wR_factor_ref 0.1287
_reflns_number_gt 6504
_reflns_number_total 7508
_reflns_threshold_expression >2sigma(I)
_cod_data_source_file c2ce26553b.txt
_cod_data_source_block complex2
_cod_depositor_comments
;
The following automatic conversions were performed:

'_exptl_absorpt_correction_type' value 'Multi-scan' changed to
'multi-scan' according to
/home/saulius/struct/CIF-dictionaries/cif_core.dic dictionary named
'cif_core.dic' version 2.4.2 from 2011-04-26.

Automatic conversion script
Id: cif_fix_values 1891 2012-01-12 08:04:46Z andrius 
;
_cod_original_sg_symbol_H-M P2/n
_cod_database_code 7209091

loop_
_symmetry_equiv_pos_as_xyz
'x, y, z'
'-x+1/2, y, -z+1/2'
'-x, -y, -z'
'x-1/2, -y, z-1/2'

loop_
_atom_site_label
_atom_site_type_symbol
_atom_site_fract_x
_atom_site_fract_y
_atom_site_fract_z
_atom_site_U_iso_or_equiv
_atom_site_adp_type
_atom_site_occupancy
_atom_site_symmetry_multiplicity
_atom_site_calc_flag
_atom_site_refinement_flags
Zn1 Zn 0.578982(19) 0.68356(3) 0.193965(16) 0.01949(10) Uani 1 1 d .
Zn2 Zn 0.773749(19) 0.80838(3) 0.170126(16) 0.01894(10) Uani 1 1 d .
Zn3 Zn 0.582956(18) 1.09088(3) -0.000345(15) 0.01840(10) Uani 1 1 d .
O2 O 0.4350(2) 1.0683(3) 0.15127(14) 0.0582(8) Uani 1 1 d .
O3 O 0.51453(13) 1.20479(16) -0.07389(10) 0.0240(4) Uani 1 1 d .
O4 O 0.45451(13) 1.38014(17) -0.09296(10) 0.0265(4) Uani 1 1 d .
O5 O 0.64041(12) 1.01903(16) 0.09969(10) 0.0233(4) Uani 1 1 d .
O6 O 0.77018(12) 0.99103(17) 0.17200(10) 0.0232(4) Uani 1 1 d .
O7 O 0.87804(13) 1.55106(18) 0.24218(11) 0.0286(4) Uani 1 1 d .
O8 O 0.76215(13) 1.62597(17) 0.16366(11) 0.0279(4) Uani 1 1 d .
O10 O 0.69669(15) 0.79786(19) 0.06180(11) 0.0313(5) Uani 1 1 d .
N1 N 0.58381(14) 1.25067(19) 0.07509(11) 0.0181(4) Uani 1 1 d .
N2 N 1.29582(16) 0.8878(2) 0.03091(13) 0.0271(5) Uani 1 1 d .
N3 N 0.89142(15) 0.8248(2) 0.13143(14) 0.0265(5) Uani 1 1 d .
N4 N 0.46241(16) 0.7020(2) 0.22267(14) 0.0279(5) Uani 1 1 d .
C1 C 0.71241(16) 1.0564(2) 0.13721(12) 0.0167(5) Uani 1 1 d .
C2 C 0.73172(17) 1.1861(2) 0.14186(14) 0.0174(5) Uani 1 1 d .
C3 C 0.81675(18) 1.2161(2) 0.17775(15) 0.0244(6) Uani 1 1 d .
H3 H 0.8579 1.1553 0.1932 0.029 Uiso 1 1 calc R
C4 C 0.84304(18) 1.3309(2) 0.19149(16) 0.0251(6) Uani 1 1 d .
H4 H 0.9012 1.3488 0.2161 0.030 Uiso 1 1 calc R
C5 C 0.78297(17) 1.4194(2) 0.16865(13) 0.0192(5) Uani 1 1 d .
C6 C 0.69947(17) 1.3932(2) 0.12995(13) 0.0181(5) Uani 1 1 d .
H6 H 0.6596 1.4550 0.1133 0.022 Uiso 1 1 calc R
C7 C 0.67270(16) 1.2778(2) 0.11497(12) 0.0164(5) Uani 1 1 d .
C8 C 0.80908(16) 1.5427(2) 0.19198(13) 0.0181(5) Uani 1 1 d .
C9 C 0.53107(18) 1.2132(3) 0.12761(15) 0.0254(6) Uani 1 1 d .
H9A H 0.4952 1.2806 0.1361 0.031 Uiso 1 1 calc R
H9B H 0.5715 1.1946 0.1750 0.031 Uiso 1 1 calc R
C10 C 0.47107(18) 1.1088(2) 0.10530(15) 0.0244(6) Uani 1 1 d .
C11 C 0.54125(19) 1.3457(2) 0.02571(15) 0.0274(6) Uani 1 1 d .
C12 C 0.50007(17) 1.3052(2) -0.05164(15) 0.0204(5) Uani 1 1 d .
C13 C 1.2611(2) 0.7831(3) 0.03943(18) 0.0337(7) Uani 1 1 d .
H13 H 1.2941 0.7154 0.0343 0.040 Uiso 1 1 calc R
C14 C 1.1818(2) 0.7674(3) 0.05493(18) 0.0366(7) Uani 1 1 d .
H14 H 1.1603 0.6908 0.0597 0.044 Uiso 1 1 calc R
C15 C 1.1322(2) 0.8662(3) 0.06372(17) 0.0342(7) Uani 1 1 d .
C16 C 1.1674(2) 0.9737(3) 0.0553(2) 0.0456(9) Uani 1 1 d .
H16 H 1.1362 1.0429 0.0609 0.055 Uiso 1 1 calc R
C17 C 1.2476(2) 0.9815(3) 0.03882(19) 0.0388(8) Uani 1 1 d .
H17 H 1.2700 1.0571 0.0327 0.047 Uiso 1 1 calc R
C18 C 1.04709(19) 0.8531(3) 0.08440(18) 0.0334(7) Uani 1 1 d .
C19 C 0.9946(2) 0.7559(4) 0.0651(2) 0.0526(10) Uani 1 1 d .
H19 H 1.0105 0.6966 0.0352 0.063 Uiso 1 1 calc R
C20 C 0.9182(2) 0.7454(3) 0.0899(2) 0.0459(9) Uani 1 1 d .
H20 H 0.8835 0.6775 0.0764 0.055 Uiso 1 1 calc R
C21 C 0.9421(2) 0.9202(3) 0.1479(2) 0.0426(8) Uani 1 1 d .
H21 H 0.9242 0.9793 0.1769 0.051 Uiso 1 1 calc R
C22 C 1.0180(2) 0.9376(3) 0.1255(2) 0.0436(8) Uani 1 1 d .
H22 H 1.0504 1.0076 0.1383 0.052 Uiso 1 1 calc R
C23 C 0.4144(2) 0.8002(3) 0.21059(17) 0.0300(6) Uani 1 1 d .
H23 H 0.4387 0.8678 0.1937 0.036 Uiso 1 1 calc R
C24 C 0.3320(2) 0.8065(3) 0.22169(18) 0.0324(7) Uani 1 1 d .
H24 H 0.3003 0.8778 0.2132 0.039 Uiso 1 1 calc R
C25 C 0.29515(19) 0.7085(3) 0.24533(18) 0.0343(7) Uani 1 1 d .
C26 C 0.3453(2) 0.6075(4) 0.2594(3) 0.0575(12) Uani 1 1 d .
H26 H 0.3212 0.5383 0.2746 0.069 Uiso 1 1 calc R
C27 C 0.42860(8) 0.60713(10) 0.25147(7) 0.0496(10) Uani 1 1 d .
H27 H 0.4640 0.5402 0.2661 0.060 Uiso 1 1 calc R
H11A H 0.4993 1.3794 0.0519 0.060 Uiso 1 1 d R
H11B H 0.5819 1.4016 0.0243 0.060 Uiso 1 1 d R
O9 O 0.66100(8) 0.81008(10) 0.21680(7) 0.0185(4) Uani 1 1 d R
O1 O 0.46111(8) 1.07168(10) 0.03900(7) 0.0206(4) Uani 1 1 d R

loop_
_atom_site_aniso_label
_atom_site_aniso_U_11
_atom_site_aniso_U_22
_atom_site_aniso_U_33
_atom_site_aniso_U_23
_atom_site_aniso_U_13
_atom_site_aniso_U_12
Zn1 0.01595(18) 0.01610(18) 0.02382(17) 0.00335(11) -0.00073(12) -0.00144(11)
Zn2 0.01776(18) 0.01288(17) 0.02612(18) 0.00193(11) 0.00495(13) -0.00015(10)
Zn3 0.01643(17) 0.01396(17) 0.02348(17) -0.00070(11) 0.00186(12) -0.00140(11)
O2 0.083(2) 0.0572(17) 0.0440(14) -0.0135(13) 0.0352(14) -0.0360(16)
O3 0.0307(11) 0.0154(9) 0.0234(9) -0.0013(7) 0.0012(8) 0.0006(8)
O4 0.0269(10) 0.0195(10) 0.0270(9) 0.0018(8) -0.0066(8) 0.0049(8)
O5 0.0217(9) 0.0124(9) 0.0310(9) 0.0009(7) -0.0037(7) -0.0017(7)
O6 0.0201(9) 0.0129(9) 0.0326(10) 0.0047(7) -0.0020(8) 0.0001(7)
O7 0.0226(10) 0.0191(10) 0.0383(11) -0.0109(8) -0.0049(8) -0.0003(8)
O8 0.0298(11) 0.0130(9) 0.0353(10) -0.0018(8) -0.0038(8) -0.0008(8)
O10 0.0343(12) 0.0254(11) 0.0310(10) 0.0025(8) 0.0007(9) 0.0038(9)
N1 0.0169(10) 0.0137(10) 0.0207(10) -0.0015(8) -0.0020(8) -0.0015(8)
N2 0.0214(12) 0.0288(13) 0.0323(12) 0.0030(10) 0.0084(10) -0.0040(10)
N3 0.0192(12) 0.0259(13) 0.0358(13) 0.0019(10) 0.0093(10) -0.0011(9)
N4 0.0166(11) 0.0324(14) 0.0353(13) 0.0091(10) 0.0070(10) 0.0017(10)
C1 0.0211(12) 0.0122(11) 0.0163(10) 0.0000(9) 0.0031(9) -0.0028(9)
C2 0.0185(12) 0.0114(12) 0.0204(12) -0.0007(9) 0.0005(9) 0.0006(9)
C3 0.0202(13) 0.0125(12) 0.0349(14) 0.0007(10) -0.0047(11) 0.0005(10)
C4 0.0199(13) 0.0160(13) 0.0345(14) -0.0024(11) -0.0034(11) -0.0023(10)
C5 0.0181(12) 0.0139(12) 0.0234(12) -0.0010(9) 0.0005(10) -0.0030(9)
C6 0.0213(13) 0.0113(12) 0.0189(11) 0.0004(9) -0.0011(9) 0.0005(9)
C7 0.0170(12) 0.0136(12) 0.0156(10) -0.0010(9) -0.0024(9) -0.0004(9)
C8 0.0178(12) 0.0116(12) 0.0244(12) -0.0024(9) 0.0041(9) -0.0023(9)
C9 0.0212(13) 0.0253(14) 0.0296(13) -0.0110(11) 0.0057(11) -0.0051(11)
C10 0.0253(14) 0.0206(14) 0.0278(13) -0.0047(11) 0.0072(11) -0.0059(11)
C11 0.0299(15) 0.0154(13) 0.0281(13) -0.0010(11) -0.0113(11) 0.0057(11)
C12 0.0160(12) 0.0154(13) 0.0274(13) -0.0009(10) 0.0000(10) -0.0020(9)
C13 0.0303(16) 0.0313(17) 0.0415(17) -0.0030(13) 0.0123(13) -0.0018(13)
C14 0.0328(17) 0.0336(18) 0.0464(18) -0.0028(15) 0.0153(14) -0.0073(14)
C15 0.0245(15) 0.0417(19) 0.0359(15) 0.0018(14) 0.0064(12) -0.0014(13)
C16 0.0323(18) 0.038(2) 0.073(2) 0.0143(18) 0.0266(17) 0.0057(15)
C17 0.0304(16) 0.0329(18) 0.058(2) 0.0084(15) 0.0206(15) 0.0025(14)
C18 0.0226(14) 0.0390(18) 0.0403(16) 0.0046(14) 0.0106(12) -0.0029(13)
C19 0.041(2) 0.055(2) 0.071(3) -0.027(2) 0.0328(19) -0.0131(18)
C20 0.0368(19) 0.043(2) 0.066(2) -0.0191(18) 0.0280(17) -0.0157(16)
C21 0.0296(17) 0.0324(18) 0.071(2) -0.0069(17) 0.0222(17) -0.0008(14)
C22 0.0328(18) 0.0296(17) 0.073(2) -0.0060(17) 0.0208(17) -0.0105(14)
C23 0.0273(15) 0.0293(16) 0.0333(15) 0.0043(12) 0.0068(12) 0.0008(12)
C24 0.0249(15) 0.0348(18) 0.0381(16) 0.0033(13) 0.0087(12) 0.0063(12)
C25 0.0185(15) 0.0420(19) 0.0432(17) 0.0029(15) 0.0089(13) 0.0023(13)
C26 0.0289(19) 0.045(2) 0.103(3) 0.026(2) 0.025(2) 0.0018(16)
C27 0.0284(18) 0.039(2) 0.086(3) 0.024(2) 0.0229(18) 0.0047(15)
O9 0.0150(9) 0.0131(9) 0.0267(9) 0.0005(7) 0.0031(7) -0.0008(6)
O1 0.0179(9) 0.0172(9) 0.0255(9) -0.0053(7) 0.0029(7) -0.0049(7)

loop_
_atom_type_symbol
_atom_type_description
_atom_type_scat_dispersion_real
_atom_type_scat_dispersion_imag
_atom_type_scat_source
C C 0.0033 0.0016 'International Tables Vol C Tables 4.2.6.8 and 6.1.1.4'
H H 0.0000 0.0000 'International Tables Vol C Tables 4.2.6.8 and 6.1.1.4'
N N 0.0061 0.0033 'International Tables Vol C Tables 4.2.6.8 and 6.1.1.4'
O O 0.0106 0.0060 'International Tables Vol C Tables 4.2.6.8 and 6.1.1.4'
Zn Zn 0.2839 1.4301 'International Tables Vol C Tables 4.2.6.8 and 6.1.1.4'

loop_
_geom_angle_atom_site_label_1
_geom_angle_atom_site_label_2
_geom_angle_atom_site_label_3
_geom_angle
_geom_angle_site_symmetry_1
_geom_angle_site_symmetry_3
O9 Zn1 O7 108.99(7) . 2_645
O9 Zn1 O4 120.39(8) . 3_675
O7 Zn1 O4 106.24(8) 2_645 3_675
O9 Zn1 N4 117.73(8) . .
O7 Zn1 N4 97.18(9) 2_645 .
O4 Zn1 N4 103.39(10) 3_675 .
O6 Zn2 O8 173.55(8) . 1_545
O6 Zn2 O10 93.51(8) . .
O8 Zn2 O10 82.22(8) 1_545 .
O6 Zn2 O9 89.02(6) . 2_655
O8 Zn2 O9 94.72(6) 1_545 2_655
O10 Zn2 O9 173.37(7) . 2_655
O6 Zn2 N3 86.99(9) . .
O8 Zn2 N3 97.92(9) 1_545 .
O10 Zn2 N3 91.78(9) . .
O9 Zn2 N3 94.47(8) 2_655 .
O6 Zn2 O9 87.49(6) . .
O8 Zn2 O9 87.88(7) 1_545 .
O10 Zn2 O9 92.55(7) . .
O9 Zn2 O9 81.44(5) 2_655 .
N3 Zn2 O9 173.18(7) . .
O3 Zn3 O1 104.91(6) . 3_675
O3 Zn3 O5 159.11(8) . .
O1 Zn3 O5 90.18(6) 3_675 .
O3 Zn3 N2 96.60(9) . 3_775
O1 Zn3 N2 105.05(8) 3_675 3_775
O5 Zn3 N2 93.23(9) . 3_775
O3 Zn3 O1 85.56(7) . .
O1 Zn3 O1 77.27(5) 3_675 .
O5 Zn3 O1 83.76(6) . .
N2 Zn3 O1 176.24(7) 3_775 .
O3 Zn3 N1 80.52(7) . .
O1 Zn3 N1 152.18(7) 3_675 .
O5 Zn3 N1 79.49(7) . .
N2 Zn3 N1 101.30(9) 3_775 .
O1 Zn3 N1 75.98(6) . .
C12 O3 Zn3 118.05(17) . .
C12 O4 Zn1 109.03(17) . 3_675
C1 O5 Zn3 121.52(16) . .
C1 O6 Zn2 127.74(16) . .
C8 O7 Zn1 129.13(18) . 2_665
C8 O8 Zn2 134.38(18) . 1_565
C7 N1 C11 114.0(2) . .
C7 N1 C9 109.85(19) . .
C11 N1 C9 112.4(2) . .
C7 N1 Zn3 110.49(15) . .
C11 N1 Zn3 104.99(15) . .
C9 N1 Zn3 104.64(15) . .
C13 N2 C17 116.1(3) . .
C13 N2 Zn3 123.4(2) . 3_775
C17 N2 Zn3 120.4(2) . 3_775
C20 N3 C21 115.8(3) . .
C20 N3 Zn2 123.7(2) . .
C21 N3 Zn2 120.4(2) . .
C23 N4 C27 118.0(2) . .
C23 N4 Zn1 123.3(2) . .
C27 N4 Zn1 118.55(16) . .
O6 C1 O5 123.1(2) . .
O6 C1 C2 116.5(2) . .
O5 C1 C2 120.5(2) . .
C3 C2 C7 118.0(2) . .
C3 C2 C1 115.3(2) . .
C7 C2 C1 126.7(2) . .
C4 C3 C2 122.4(3) . .
C4 C3 H3 118.8 . .
C2 C3 H3 118.8 . .
C3 C4 C5 118.7(2) . .
C3 C4 H4 120.6 . .
C5 C4 H4 120.6 . .
C6 C5 C4 120.4(2) . .
C6 C5 C8 121.3(2) . .
C4 C5 C8 118.1(2) . .
C5 C6 C7 121.3(2) . .
C5 C6 H6 119.4 . .
C7 C6 H6 119.4 . .
C6 C7 C2 119.0(2) . .
C6 C7 N1 121.0(2) . .
C2 C7 N1 120.0(2) . .
O8 C8 O7 125.7(2) . .
O8 C8 C5 119.6(2) . .
O7 C8 C5 114.7(2) . .
N1 C9 C10 116.8(2) . .
N1 C9 H9A 108.1 . .
C10 C9 H9A 108.1 . .
N1 C9 H9B 108.1 . .
C10 C9 H9B 108.1 . .
H9A C9 H9B 107.3 . .
O2 C10 O1 125.5(3) . .
O2 C10 C9 117.6(3) . .
O1 C10 C9 116.9(2) . .
N1 C11 C12 113.9(2) . .
N1 C11 H11A 103.5 . .
C12 C11 H11A 113.9 . .
N1 C11 H11B 108.1 . .
C12 C11 H11B 109.6 . .
H11A C11 H11B 107.4 . .
O3 C12 O4 122.4(2) . .
O3 C12 C11 121.6(2) . .
O4 C12 C11 116.0(2) . .
N2 C13 C14 124.4(3) . .
N2 C13 H13 117.8 . .
C14 C13 H13 117.8 . .
C13 C14 C15 118.9(3) . .
C13 C14 H14 120.5 . .
C15 C14 H14 120.5 . .
C16 C15 C14 117.0(3) . .
C16 C15 C18 122.2(3) . .
C14 C15 C18 120.7(3) . .
C15 C16 C17 120.2(3) . .
C15 C16 H16 119.9 . .
C17 C16 H16 119.9 . .
N2 C17 C16 123.4(3) . .
N2 C17 H17 118.3 . .
C16 C17 H17 118.3 . .
C22 C18 C19 116.8(3) . .
C22 C18 C15 120.8(3) . .
C19 C18 C15 122.3(3) . .
C18 C19 C20 119.6(3) . .
C18 C19 H19 120.2 . .
C20 C19 H19 120.2 . .
N3 C20 C19 123.7(3) . .
N3 C20 H20 118.2 . .
C19 C20 H20 118.2 . .
N3 C21 C22 124.2(3) . .
N3 C21 H21 117.9 . .
C22 C21 H21 117.9 . .
C21 C22 C18 119.8(3) . .
C21 C22 H22 120.1 . .
C18 C22 H22 120.1 . .
N4 C23 C24 122.6(3) . .
N4 C23 H23 118.7 . .
C24 C23 H23 118.7 . .
C23 C24 C25 119.5(3) . .
C23 C24 H24 120.3 . .
C25 C24 H24 120.3 . .
C24 C25 C26 118.0(3) . .
C24 C25 C25 121.9(2) . 2
C26 C25 C25 120.1(2) . 2
C27 C26 C25 120.4(3) . .
C27 C26 H26 119.8 . .
C25 C26 H26 119.8 . .
C26 C27 N4 121.0(2) . .
C26 C27 H27 119.5 . .
N4 C27 H27 119.5 . .
Zn1 O9 Zn2 111.14(6) . 2_655
Zn1 O9 Zn2 118.67(6) . .
Zn2 O9 Zn2 98.55(5) 2_655 .
C10 O1 Zn3 126.39(15) . 3_675
C10 O1 Zn3 111.44(14) . .
Zn3 O1 Zn3 102.73(5) 3_675 .

loop_
_geom_bond_atom_site_label_1
_geom_bond_atom_site_label_2
_geom_bond_distance
_geom_bond_site_symmetry_2
Zn1 O9 1.9224(12) .
Zn1 O7 1.9523(19) 2_645
Zn1 O4 1.9839(19) 3_675
Zn1 N4 2.046(2) .
Zn2 O6 2.0881(19) .
Zn2 O8 2.093(2) 1_545
Zn2 O10 2.117(2) .
Zn2 O9 2.1333(13) 2_655
Zn2 N3 2.155(2) .
Zn2 O9 2.1590(13) .
Zn3 O3 2.0189(19) .
Zn3 O1 2.0560(12) 3_675
Zn3 O5 2.0571(18) .
Zn3 N2 2.136(2) 3_775
Zn3 O1 2.2261(13) .
Zn3 N1 2.308(2) .
O2 C10 1.229(4) .
O3 C12 1.260(3) .
O4 C12 1.262(3) .
O4 Zn1 1.9839(19) 3_675
O5 C1 1.266(3) .
O6 C1 1.242(3) .
O7 C8 1.268(3) .
O7 Zn1 1.9523(19) 2_665
O8 C8 1.247(3) .
O8 Zn2 2.093(2) 1_565
N1 C7 1.464(3) .
N1 C11 1.484(3) .
N1 C9 1.493(4) .
N2 C13 1.341(4) .
N2 C17 1.342(4) .
N2 Zn3 2.136(2) 3_775
N3 C20 1.327(4) .
N3 C21 1.345(4) .
N4 C23 1.343(4) .
N4 C27 1.373(3) .
C1 C2 1.511(3) .
C2 C3 1.399(4) .
C2 C7 1.416(3) .
C3 C4 1.382(4) .
C3 H3 0.9500 .
C4 C5 1.386(4) .
C4 H4 0.9500 .
C5 C6 1.384(4) .
C5 C8 1.504(3) .
C6 C7 1.392(3) .
C6 H6 0.9500 .
C9 C10 1.521(4) .
C9 H9A 0.9900 .
C9 H9B 0.9900 .
C10 O1 1.289(3) .
C11 C12 1.518(4) .
C11 H11A 0.9890 .
C11 H11B 0.9106 .
C13 C14 1.363(4) .
C13 H13 0.9500 .
C14 C15 1.406(5) .
C14 H14 0.9500 .
C15 C16 1.372(5) .
C15 C18 1.491(4) .
C16 C17 1.375(4) .
C16 H16 0.9500 .
C17 H17 0.9500 .
C18 C22 1.378(5) .
C18 C19 1.384(5) .
C19 C20 1.396(5) .
C19 H19 0.9500 .
C20 H20 0.9500 .
C21 C22 1.375(5) .
C21 H21 0.9500 .
C22 H22 0.9500 .
C23 C24 1.368(4) .
C23 H23 0.9500 .
C24 C25 1.382(5) .
C24 H24 0.9500 .
C25 C26 1.390(5) .
C25 C25 1.477(6) 2
C26 C27 1.358(4) .
C26 H26 0.9500 .
C27 H27 0.9500 .
O9 Zn2 2.1333(13) 2_655
O1 Zn3 2.0560(12) 3_675

loop_
_platon_squeeze_void_nr
_platon_squeeze_void_average_x
_platon_squeeze_void_average_y
_platon_squeeze_void_average_z
_platon_squeeze_void_volume
_platon_squeeze_void_count_electrons
1 0.227 0.500 0.227 850.4 6.6
